data_4348862
loop_
_publ_author_name
'Zhong, Fei'
'Yang, Xiaodong'
'Shen, Lingyi'
'Zhao, Yanxia'
'Ma, Hongwei'
'Wu, Biao'
'Yang, Xiao-Juan'

_publ_section_title
;
 Multinuclear Alkali Metal Complexes of a Triphenylene-Based Hexamine and
 the Transmetalation to Tris(N-heterocyclic tetrylenes) (Ge, Sn, Pb).
;
_journal_issue 17
_journal_name_full 'Inorganic chemistry'
_journal_page_first 9112
_journal_page_last 9120
_journal_paper_doi 10.1021/acs.inorgchem.6b01743
_journal_volume 55
_journal_year 2016
_chemical_formula_sum 'C97 H116 Ge3 N6'
_chemical_formula_weight 1583.72
_space_group_crystal_system monoclinic
_space_group_IT_number 14
_space_group_name_Hall '-P 2ybc'
_space_group_name_H-M_alt 'P 1 21/c 1'
_atom_sites_solution_hydrogens geom
_atom_sites_solution_primary direct
_atom_sites_solution_secondary difmap
_audit_creation_method SHELXL-2014/7
_cell_angle_alpha 90
_cell_angle_beta 106.172(5)
_cell_angle_gamma 90
_cell_formula_units_Z 4
_cell_length_a 16.813(6)
_cell_length_b 26.712(9)
_cell_length_c 21.678(7)
_cell_measurement_reflns_used 9916
_cell_measurement_temperature 153(2)
_cell_measurement_theta_max 25.22
_cell_measurement_theta_min 2.44
_cell_volume 9351(5)
_computing_cell_refinement 'Bruker SMART'
_computing_data_collection 'Bruker SMART APEX II'
_computing_data_reduction 'Bruker SAINT'
_computing_molecular_graphics SHELXTL
_computing_publication_material SHELXTL
_computing_structure_refinement 'SHELXL-2014/7 (Sheldrick, 2014)'
_computing_structure_solution 'SHELXL-2014/7 (Sheldrick, 2014)'
_diffrn_ambient_temperature 153(2)
_diffrn_detector_area_resol_mean 'fine-focus sealed tube'
_diffrn_measured_fraction_theta_full 0.980
_diffrn_measured_fraction_theta_max 0.975
_diffrn_measurement_device_type 'Bruker APEX II area detector'
_diffrn_measurement_method '\w scan'
_diffrn_radiation_type MoK\a
_diffrn_radiation_wavelength 0.71073
_diffrn_reflns_av_R_equivalents 0.0695
_diffrn_reflns_av_unetI/netI 0.0786
_diffrn_reflns_Laue_measured_fraction_full 0.980
_diffrn_reflns_Laue_measured_fraction_max 0.975
_diffrn_reflns_limit_h_max 20
_diffrn_reflns_limit_h_min -20
_diffrn_reflns_limit_k_max 31
_diffrn_reflns_limit_k_min -31
_diffrn_reflns_limit_l_max 25
_diffrn_reflns_limit_l_min -19
_diffrn_reflns_number 56517
_diffrn_reflns_point_group_measured_fraction_full 0.980
_diffrn_reflns_point_group_measured_fraction_max 0.975
_diffrn_reflns_theta_full 25.242
_diffrn_reflns_theta_max 25.300
_diffrn_reflns_theta_min 1.240
_exptl_absorpt_coefficient_mu 1.003
_exptl_absorpt_correction_type multi-scan
_exptl_absorpt_process_details SADABS
_exptl_crystal_colour orange
_exptl_crystal_density_diffrn 1.125
_exptl_crystal_density_meas ?
_exptl_crystal_description block
_exptl_crystal_F_000 3344
_exptl_crystal_size_max 0.250
_exptl_crystal_size_mid 0.250
_exptl_crystal_size_min 0.200
_exptl_transmission_factor_max 0.7452
_exptl_transmission_factor_min 0.2775
_refine_diff_density_max 2.185
_refine_diff_density_min -0.901
_refine_diff_density_rms 0.109
_refine_ls_extinction_method none
_refine_ls_goodness_of_fit_ref 1.127
_refine_ls_hydrogen_treatment constr
_refine_ls_matrix_type full
_refine_ls_number_parameters 980
_refine_ls_number_reflns 16599
_refine_ls_number_restraints 0
_refine_ls_restrained_S_all 1.127
_refine_ls_R_factor_all 0.1044
_refine_ls_R_factor_gt 0.0739
_refine_ls_shift/su_max 0.012
_refine_ls_shift/su_mean 0.000
_refine_ls_structure_factor_coef Fsqd
_refine_ls_weighting_details 'w=1/[\s^2^(Fo^2^)+(0.0200P)^2^+39.4679P] where P=(Fo^2^+2Fc^2^)/3'
_refine_ls_weighting_scheme calc
_refine_ls_wR_factor_gt 0.1565
_refine_ls_wR_factor_ref 0.1667
_reflns_Friedel_coverage 0.000
_reflns_number_gt 11641
_reflns_number_total 16599
_reflns_threshold_expression 'I > 2\s(I)'
_cod_data_source_file ic6b01743_si_006.cif
_cod_data_source_block 1
_cod_depositor_comments
;
The following automatic conversions were performed:

data item '_exptl_absorpt_correction_type' value 'Multi-scan' was
changed to 'multi-scan' in accordance with the
/home/saulius/struct/COD-crude-data/automatic-downloads/DataCite-retrospective/ACS/depositions/lib/dictionaries/cif_core.dic
dictionary named 'cif_core.dic' version 2.4.2 last updated on
2011-04-26.

data item '_exptl_crystal_density_meas' value 'not measured' was
changed to '?' -- the value is perceived as not measured.

Automatic conversion script
Id: cif_fix_values 6909 2019-04-08 15:41:33Z antanas 
;
_cod_original_cell_volume 9350(5)
_cod_original_sg_symbol_H-M 'P 21/c'
_cod_database_code 4348862
_shelx_shelxl_version_number 2014/7
_shelx_space_group_comment
;
The symmetry employed for this shelxl refinement is uniquely defined
by the following loop, which should always be used as a source of
symmetry information in preference to the above space-group names.
They are only intended as comments.
;
_shelx_estimated_absorpt_t_min 0.788
_shelx_estimated_absorpt_t_max 0.825
_platon_squeeze_void_probe_radius 1.20

loop_
_space_group_symop_operation_xyz
'x, y, z'
'-x, y+1/2, -z+1/2'
'-x, -y, -z'
'x, -y-1/2, z-1/2'

loop_
_atom_site_label
_atom_site_type_symbol
_atom_site_fract_x
_atom_site_fract_y
_atom_site_fract_z
_atom_site_U_iso_or_equiv
_atom_site_adp_type
_atom_site_occupancy
_atom_site_site_symmetry_order
_atom_site_calc_flag
_atom_site_refinement_flags_posn
_atom_site_refinement_flags_adp
Ge1 Ge 0.47009(3) 0.55243(2) 0.67462(3) 0.02585(15) Uani 1 1 d . .
Ge3 Ge 0.44015(3) 0.96365(2) 0.67109(3) 0.02623(15) Uani 1 1 d . .
Ge2 Ge -0.11612(3) 0.74284(2) 0.65300(3) 0.02559(15) Uani 1 1 d . .
C8 C 0.0413(3) 0.77360(17) 0.6591(2) 0.0162(10) Uani 1 1 d . .
C5 C 0.2680(3) 0.69905(16) 0.6615(2) 0.0146(10) Uani 1 1 d . .
C10 C 0.1872(3) 0.77758(16) 0.6626(2) 0.0154(10) Uani 1 1 d . .
C17 C 0.2614(3) 0.80659(16) 0.6646(2) 0.0145(10) Uani 1 1 d . .
C11 C 0.1897(3) 0.72407(16) 0.6594(2) 0.0158(10) Uani 1 1 d . .
C16 C 0.3380(3) 0.78237(16) 0.6694(2) 0.0155(10) Uani 1 1 d . .
C15 C 0.4089(3) 0.81124(17) 0.6729(2) 0.0192(11) Uani 1 1 d . .
H15 H 0.4602 0.7951 0.6759 0.023 Uiso 1 1 calc R U
C13 C 0.3287(3) 0.88714(16) 0.6653(2) 0.0169(10) Uani 1 1 d . .
C14 C 0.4046(3) 0.86320(17) 0.6720(2) 0.0173(10) Uani 1 1 d . .
C18 C 0.2583(3) 0.85946(16) 0.6620(2) 0.0170(10) Uani 1 1 d . .
H18 H 0.2072 0.8761 0.6579 0.020 Uiso 1 1 calc R U
C12 C 0.1178(3) 0.69711(17) 0.6562(2) 0.0186(10) Uani 1 1 d . .
H12 H 0.1192 0.6616 0.6538 0.022 Uiso 1 1 calc R U
C4 C 0.3415(3) 0.72722(16) 0.6694(2) 0.0151(10) Uani 1 1 d . .
C9 C 0.1126(3) 0.80092(17) 0.6624(2) 0.0179(10) Uani 1 1 d . .
H9 H 0.1106 0.8364 0.6645 0.022 Uiso 1 1 calc R U
C6 C 0.2721(3) 0.64641(17) 0.6583(2) 0.0192(11) Uani 1 1 d . .
H6 H 0.2232 0.6270 0.6524 0.023 Uiso 1 1 calc R U
C1 C 0.3473(3) 0.62274(16) 0.6635(2) 0.0165(10) Uani 1 1 d . .
C2 C 0.4199(3) 0.65050(17) 0.6729(2) 0.0172(10) Uani 1 1 d . .
C3 C 0.4170(3) 0.70218(17) 0.6752(2) 0.0188(11) Uani 1 1 d . .
H3 H 0.4664 0.7210 0.6808 0.023 Uiso 1 1 calc R U
C19 C 0.2899(3) 0.53929(16) 0.6590(3) 0.0239(12) Uani 1 1 d . .
C24 C 0.2727(3) 0.52191(18) 0.7160(3) 0.0292(13) Uani 1 1 d . .
C20 C 0.2388(3) 0.52684(19) 0.5987(3) 0.0350(14) Uani 1 1 d . .
C23 C 0.2020(4) 0.4928(2) 0.7095(4) 0.0420(16) Uani 1 1 d . .
H23 H 0.1893 0.4807 0.7469 0.050 Uiso 1 1 calc R U
C22 C 0.1509(4) 0.4812(2) 0.6505(4) 0.0529(19) Uani 1 1 d . .
H22 H 0.1025 0.4619 0.6475 0.063 Uiso 1 1 calc R U
C28 C 0.3290(4) 0.5339(2) 0.7823(3) 0.0457(16) Uani 1 1 d . .
H28 H 0.3862 0.5375 0.7777 0.055 Uiso 1 1 calc R U
C21 C 0.1683(4) 0.4972(2) 0.5955(4) 0.0510(18) Uani 1 1 d . .
H21 H 0.1326 0.4881 0.5548 0.061 Uiso 1 1 calc R U
C29 C 0.3327(4) 0.4934(3) 0.8313(3) 0.0553(19) Uani 1 1 d . .
H29A H 0.3778 0.5005 0.8700 0.083 Uiso 1 1 calc R U
H29B H 0.3427 0.4610 0.8134 0.083 Uiso 1 1 calc R U
H29C H 0.2800 0.4922 0.8423 0.083 Uiso 1 1 calc R U
C25 C 0.2589(4) 0.5433(2) 0.5373(3) 0.0471(17) Uani 1 1 d . .
H25 H 0.3038 0.5690 0.5497 0.057 Uiso 1 1 calc R U
N3 N -0.0311(2) 0.69807(14) 0.6537(2) 0.0201(9) Uani 1 1 d . .
N4 N -0.0353(2) 0.79183(14) 0.6587(2) 0.0207(9) Uani 1 1 d . .
N5 N 0.3336(2) 0.93953(14) 0.6625(2) 0.0226(9) Uani 1 1 d . .
N1 N 0.3599(2) 0.57102(14) 0.6636(2) 0.0198(9) Uani 1 1 d . .
N6 N 0.4706(2) 0.89587(13) 0.6760(2) 0.0219(9) Uani 1 1 d . .
N2 N 0.4909(2) 0.62111(14) 0.6810(2) 0.0231(10) Uani 1 1 d . .
C55 C -0.0490(3) 0.84496(18) 0.6602(3) 0.0251(12) Uani 1 1 d . .
C79 C 0.5500(3) 0.87787(17) 0.6727(3) 0.0251(12) Uani 1 1 d . .
C67 C 0.2570(3) 0.96758(17) 0.6455(3) 0.0239(12) Uani 1 1 d . .
C72 C 0.2273(3) 0.98863(19) 0.6949(3) 0.0323(13) Uani 1 1 d . .
C60 C -0.0359(3) 0.86926(19) 0.7193(3) 0.0292(13) Uani 1 1 d . .
C84 C 0.6082(3) 0.86391(18) 0.7291(3) 0.0303(13) Uani 1 1 d . .
C43 C -0.0389(3) 0.64401(18) 0.6498(3) 0.0278(13) Uani 1 1 d . .
C44 C -0.0213(3) 0.6165(2) 0.7067(3) 0.0338(14) Uani 1 1 d . .
C68 C 0.2130(3) 0.97161(19) 0.5809(3) 0.0291(13) Uani 1 1 d . .
C80 C 0.5651(3) 0.8750(2) 0.6117(3) 0.0330(14) Uani 1 1 d . .
C69 C 0.1386(4) 0.9974(2) 0.5664(4) 0.0480(17) Uani 1 1 d . .
H69 H 0.1074 1.0007 0.5227 0.058 Uiso 1 1 calc R U
C56 C -0.0740(3) 0.8710(2) 0.6020(3) 0.0391(15) Uani 1 1 d . .
C48 C -0.0630(4) 0.6217(2) 0.5893(3) 0.0415(15) Uani 1 1 d . .
C59 C -0.0520(4) 0.9210(2) 0.7194(4) 0.0474(17) Uani 1 1 d . .
H59 H -0.0435 0.9386 0.7588 0.057 Uiso 1 1 calc R U
C76 C 0.2720(4) 0.9832(2) 0.7646(3) 0.0422(15) Uani 1 1 d . .
H76 H 0.3274 0.9679 0.7683 0.051 Uiso 1 1 calc R U
C71 C 0.1519(4) 1.0143(2) 0.6753(4) 0.0476(18) Uani 1 1 d . .
H71 H 0.1304 1.0294 0.7069 0.057 Uiso 1 1 calc R U
C83 C 0.6871(4) 0.8500(2) 0.7237(4) 0.0499(18) Uani 1 1 d . .
H83 H 0.7292 0.8406 0.7612 0.060 Uiso 1 1 calc R U
C82 C 0.7040(4) 0.8497(2) 0.6653(4) 0.0530(19) Uani 1 1 d . .
H82 H 0.7581 0.8415 0.6630 0.064 Uiso 1 1 calc R U
C73 C 0.2470(4) 0.9500(2) 0.5282(3) 0.0407(15) Uani 1 1 d . .
H73 H 0.2852 0.9218 0.5472 0.049 Uiso 1 1 calc R U
C81 C 0.6436(4) 0.8611(2) 0.6103(4) 0.0504(18) Uani 1 1 d . .
H81 H 0.6559 0.8593 0.5702 0.060 Uiso 1 1 calc R U
C45 C -0.0316(4) 0.5636(2) 0.6999(4) 0.0503(19) Uani 1 1 d . .
H45 H -0.0194 0.5433 0.7373 0.060 Uiso 1 1 calc R U
C70 C 0.1086(4) 1.0183(2) 0.6127(4) 0.0515(19) Uani 1 1 d . .
H70 H 0.0573 1.0357 0.6011 0.062 Uiso 1 1 calc R U
C57 C -0.0899(4) 0.9224(2) 0.6048(4) 0.0543(19) Uani 1 1 d . .
H57 H -0.1078 0.9411 0.5661 0.065 Uiso 1 1 calc R U
C46 C -0.0581(5) 0.5419(3) 0.6421(5) 0.066(2) Uani 1 1 d . .
H46 H -0.0667 0.5067 0.6392 0.079 Uiso 1 1 calc R U
C58 C -0.0802(4) 0.9455(2) 0.6618(4) 0.056(2) Uani 1 1 d . .
H58 H -0.0933 0.9801 0.6620 0.067 Uiso 1 1 calc R U
C33 C 0.6819(4) 0.6797(3) 0.7830(4) 0.057(2) Uani 1 1 d . .
H33 H 0.7093 0.6842 0.8273 0.068 Uiso 1 1 calc R U
C35 C 0.6762(4) 0.6944(3) 0.6746(4) 0.060(2) Uani 1 1 d . .
H35 H 0.6996 0.7095 0.6440 0.072 Uiso 1 1 calc R U
C34 C 0.7145(4) 0.7009(3) 0.7379(4) 0.059(2) Uani 1 1 d . .
H34 H 0.7639 0.7201 0.7510 0.071 Uiso 1 1 calc R U
C47 C -0.0726(5) 0.5695(3) 0.5878(4) 0.066(2) Uani 1 1 d . .
H47 H -0.0898 0.5530 0.5474 0.079 Uiso 1 1 calc R U
C54 C -0.1699(6) 0.6515(5) 0.4904(5) 0.122(4) Uani 1 1 d . .
H54A H -0.1869 0.6179 0.4736 0.183 Uiso 1 1 calc R U
H54B H -0.1779 0.6751 0.4545 0.183 Uiso 1 1 calc R U
H54C H -0.2035 0.6620 0.5185 0.183 Uiso 1 1 calc R U
C52 C -0.0779(5) 0.6507(3) 0.5288(3) 0.063(2) Uani 1 1 d . .
H52 H -0.0607 0.6861 0.5406 0.075 Uiso 1 1 calc R U
C65 C -0.0832(4) 0.8243(3) 0.8040(3) 0.0473(16) Uani 1 1 d . .
H65A H -0.1074 0.8538 0.8186 0.071 Uiso 1 1 calc R U
H65B H -0.0659 0.8002 0.8393 0.071 Uiso 1 1 calc R U
H65C H -0.1244 0.8088 0.7680 0.071 Uiso 1 1 calc R U
C78 C 0.2851(5) 1.0325(3) 0.8017(4) 0.062(2) Uani 1 1 d . .
H78A H 0.3083 1.0574 0.7783 0.093 Uiso 1 1 calc R U
H78B H 0.3236 1.0272 0.8443 0.093 Uiso 1 1 calc R U
H78C H 0.2320 1.0445 0.8062 0.093 Uiso 1 1 calc R U
C74 C 0.2974(5) 0.9895(3) 0.5041(3) 0.0556(19) Uani 1 1 d . .
H74A H 0.3220 0.9743 0.4726 0.083 Uiso 1 1 calc R U
H74B H 0.3415 1.0023 0.5404 0.083 Uiso 1 1 calc R U
H74C H 0.2610 1.0171 0.4840 0.083 Uiso 1 1 calc R U
C77 C 0.2218(5) 0.9469(3) 0.7961(3) 0.0590(19) Uani 1 1 d . .
H77A H 0.1704 0.9633 0.7982 0.088 Uiso 1 1 calc R U
H77B H 0.2550 0.9384 0.8396 0.088 Uiso 1 1 calc R U
H77C H 0.2085 0.9164 0.7703 0.088 Uiso 1 1 calc R U
C75 C 0.1811(5) 0.9298(3) 0.4717(4) 0.078(3) Uani 1 1 d . .
H75A H 0.1445 0.9074 0.4870 0.117 Uiso 1 1 calc R U
H75B H 0.2072 0.9112 0.4435 0.117 Uiso 1 1 calc R U
H75C H 0.1488 0.9576 0.4477 0.117 Uiso 1 1 calc R U
C90 C 0.6340(4) 0.9059(3) 0.8360(4) 0.063(2) Uani 1 1 d . .
H90A H 0.6941 0.9013 0.8463 0.095 Uiso 1 1 calc R U
H90B H 0.6172 0.9060 0.8758 0.095 Uiso 1 1 calc R U
H90C H 0.6186 0.9378 0.8136 0.095 Uiso 1 1 calc R U
C85 C 0.4992(4) 0.8868(3) 0.5498(3) 0.0492(17) Uani 1 1 d . .
H85 H 0.4479 0.8968 0.5614 0.059 Uiso 1 1 calc R U
C89 C 0.6117(6) 0.8132(3) 0.8280(4) 0.077(3) Uani 1 1 d . .
H89A H 0.5846 0.7865 0.7986 0.116 Uiso 1 1 calc R U
H89B H 0.5916 0.8127 0.8663 0.116 Uiso 1 1 calc R U
H89C H 0.6718 0.8078 0.8406 0.116 Uiso 1 1 calc R U
C86 C 0.5214(5) 0.9288(3) 0.5116(4) 0.082(3) Uani 1 1 d . .
H86A H 0.5120 0.9609 0.5302 0.123 Uiso 1 1 calc R U
H86B H 0.4868 0.9269 0.4670 0.123 Uiso 1 1 calc R U
H86C H 0.5798 0.9260 0.5125 0.123 Uiso 1 1 calc R U
C88 C 0.5917(3) 0.8642(2) 0.7941(3) 0.0409(16) Uani 1 1 d . .
H88 H 0.5308 0.8697 0.7863 0.049 Uiso 1 1 calc R U
C31 C 0.5703(3) 0.64623(19) 0.7002(3) 0.0296(13) Uani 1 1 d . .
C32 C 0.6090(3) 0.6518(2) 0.7650(3) 0.0345(14) Uani 1 1 d . .
C36 C 0.6038(3) 0.6666(2) 0.6526(3) 0.0410(15) Uani 1 1 d . .
C40 C 0.5647(4) 0.6600(3) 0.5825(3) 0.0549(19) Uani 1 1 d . .
H40 H 0.5083 0.6458 0.5774 0.066 Uiso 1 1 calc R U
C41 C 0.5529(7) 0.7104(4) 0.5468(5) 0.128(5) Uani 1 1 d . .
H41A H 0.5087 0.7294 0.5576 0.192 Uiso 1 1 calc R U
H41B H 0.5380 0.7045 0.5004 0.192 Uiso 1 1 calc R U
H41C H 0.6046 0.7296 0.5598 0.192 Uiso 1 1 calc R U
C42 C 0.6119(7) 0.6221(5) 0.5546(5) 0.128(5) Uani 1 1 d . .
H42A H 0.6715 0.6274 0.5729 0.192 Uiso 1 1 calc R U
H42B H 0.5975 0.6262 0.5079 0.192 Uiso 1 1 calc R U
H42C H 0.5973 0.5883 0.5650 0.192 Uiso 1 1 calc R U
C26 C 0.1858(5) 0.5674(3) 0.4887(4) 0.076(3) Uani 1 1 d . .
H26A H 0.1419 0.5425 0.4735 0.113 Uiso 1 1 calc R U
H26B H 0.2037 0.5799 0.4522 0.113 Uiso 1 1 calc R U
H26C H 0.1647 0.5952 0.5090 0.113 Uiso 1 1 calc R U
C27 C 0.2928(5) 0.4994(3) 0.5069(4) 0.067(2) Uani 1 1 d . .
H27A H 0.3404 0.4847 0.5387 0.100 Uiso 1 1 calc R U
H27B H 0.3102 0.5114 0.4700 0.100 Uiso 1 1 calc R U
H27C H 0.2495 0.4740 0.4927 0.100 Uiso 1 1 calc R U
C30 C 0.3077(7) 0.5827(3) 0.8080(4) 0.101(4) Uani 1 1 d . .
H30A H 0.3158 0.6101 0.7803 0.152 Uiso 1 1 calc R U
H30B H 0.3436 0.5878 0.8516 0.152 Uiso 1 1 calc R U
H30C H 0.2497 0.5821 0.8088 0.152 Uiso 1 1 calc R U
C64 C -0.0079(3) 0.8401(2) 0.7821(3) 0.0359(14) Uani 1 1 d . .
H64 H 0.0209 0.8091 0.7740 0.043 Uiso 1 1 calc R U
C62 C -0.0170(7) 0.8715(4) 0.5069(5) 0.098(3) Uani 1 1 d . .
H62A H -0.0226 0.9080 0.5075 0.148 Uiso 1 1 calc R U
H62B H -0.0280 0.8599 0.4624 0.148 Uiso 1 1 calc R U
H62C H 0.0393 0.8619 0.5311 0.148 Uiso 1 1 calc R U
C63 C -0.1716(7) 0.8477(5) 0.4968(5) 0.148(6) Uani 1 1 d . .
H63A H -0.2038 0.8216 0.5106 0.222 Uiso 1 1 calc R U
H63B H -0.1726 0.8420 0.4519 0.222 Uiso 1 1 calc R U
H63C H -0.1958 0.8806 0.5007 0.222 Uiso 1 1 calc R U
C61 C -0.0820(5) 0.8463(3) 0.5391(4) 0.061(2) Uani 1 1 d . .
H61 H -0.0660 0.8104 0.5477 0.073 Uiso 1 1 calc R U
C7 C 0.0447(3) 0.72039(17) 0.6563(2) 0.0183(10) Uani 1 1 d . .
C50 C -0.0681(6) 0.6535(3) 0.7964(5) 0.087(3) Uani 1 1 d . .
H50A H -0.1065 0.6754 0.7658 0.130 Uiso 1 1 calc R U
H50B H -0.0480 0.6708 0.8377 0.130 Uiso 1 1 calc R U
H50C H -0.0968 0.6227 0.8023 0.130 Uiso 1 1 calc R U
C51 C 0.0657(6) 0.6094(4) 0.8215(5) 0.117(4) Uani 1 1 d . .
H51A H 0.0398 0.5773 0.8263 0.176 Uiso 1 1 calc R U
H51B H 0.0793 0.6275 0.8624 0.176 Uiso 1 1 calc R U
H51C H 0.1164 0.6034 0.8087 0.176 Uiso 1 1 calc R U
C49 C 0.0060(4) 0.6405(3) 0.7702(4) 0.056(2) Uani 1 1 d . .
H49 H 0.0345 0.6724 0.7653 0.067 Uiso 1 1 calc R U
C37 C 0.5728(4) 0.6306(3) 0.8160(3) 0.0536(19) Uani 1 1 d . .
H37 H 0.5285 0.6064 0.7942 0.064 Uiso 1 1 calc R U
C38 C 0.6371(5) 0.6014(3) 0.8663(4) 0.066(2) Uani 1 1 d . .
H38A H 0.6590 0.5742 0.8454 0.099 Uiso 1 1 calc R U
H38B H 0.6114 0.5874 0.8979 0.099 Uiso 1 1 calc R U
H38C H 0.6824 0.6239 0.8880 0.099 Uiso 1 1 calc R U
C39 C 0.5311(6) 0.6719(4) 0.8465(5) 0.107(4) Uani 1 1 d . .
H39A H 0.5735 0.6949 0.8713 0.160 Uiso 1 1 calc R U
H39B H 0.5019 0.6564 0.8749 0.160 Uiso 1 1 calc R U
H39C H 0.4915 0.6905 0.8124 0.160 Uiso 1 1 calc R U
C92 C 0.3607(5) 0.6482(3) 0.4456(4) 0.069(2) Uani 1 1 d . .
C96 C 0.4364(6) 0.5764(4) 0.4209(6) 0.097(3) Uani 1 1 d . .
H96 H 0.4643 0.5455 0.4334 0.117 Uiso 1 1 calc R U
C97 C 0.4023(6) 0.6029(4) 0.4624(5) 0.087(3) Uani 1 1 d . .
H97 H 0.4074 0.5896 0.5040 0.104 Uiso 1 1 calc R U
C93 C 0.3536(5) 0.6686(4) 0.3844(5) 0.083(3) Uani 1 1 d . .
H93 H 0.3262 0.6996 0.3720 0.099 Uiso 1 1 calc R U
C94 C 0.3874(6) 0.6424(5) 0.3425(5) 0.095(3) Uani 1 1 d . .
H94 H 0.3827 0.6556 0.3009 0.114 Uiso 1 1 calc R U
C95 C 0.4285(6) 0.5966(5) 0.3608(6) 0.099(3) Uani 1 1 d . .
H95 H 0.4512 0.5792 0.3313 0.119 Uiso 1 1 calc R U
C53 C -0.0210(8) 0.6298(5) 0.4884(5) 0.131(5) Uani 1 1 d . .
H53A H 0.0195 0.6065 0.5148 0.197 Uiso 1 1 calc R U
H53B H 0.0081 0.6576 0.4747 0.197 Uiso 1 1 calc R U
H53C H -0.0550 0.6122 0.4505 0.197 Uiso 1 1 calc R U
C91 C 0.3291(7) 0.6776(4) 0.4917(5) 0.109(4) Uani 1 1 d . .
H91A H 0.3756 0.6934 0.5234 0.164 Uiso 1 1 calc R U
H91B H 0.2996 0.6554 0.5138 0.164 Uiso 1 1 calc R U
H91C H 0.2912 0.7036 0.4686 0.164 Uiso 1 1 calc R U
C87 C 0.4784(7) 0.8396(3) 0.5073(5) 0.105(4) Uani 1 1 d . .
H87A H 0.4284 0.8457 0.4720 0.157 Uiso 1 1 calc R U
H87B H 0.4688 0.8114 0.5332 0.157 Uiso 1 1 calc R U
H87C H 0.5247 0.8318 0.4897 0.157 Uiso 1 1 calc R U
C66 C 0.0522(4) 0.8697(3) 0.8351(4) 0.0581(19) Uani 1 1 d . .
H66A H 0.1000 0.8799 0.8206 0.087 Uiso 1 1 calc R U
H66B H 0.0710 0.8487 0.8735 0.087 Uiso 1 1 calc R U
H66C H 0.0243 0.8994 0.8454 0.087 Uiso 1 1 calc R U

loop_
_atom_site_aniso_label
_atom_site_aniso_U_11
_atom_site_aniso_U_22
_atom_site_aniso_U_33
_atom_site_aniso_U_23
_atom_site_aniso_U_13
_atom_site_aniso_U_12
Ge1 0.0255(3) 0.0171(3) 0.0403(4) 0.0014(2) 0.0180(3) 0.0059(2)
Ge3 0.0256(3) 0.0159(3) 0.0416(4) -0.0008(2) 0.0167(3) -0.0061(2)
Ge2 0.0166(2) 0.0278(3) 0.0359(4) 0.0048(3) 0.0131(2) 0.0003(2)
C8 0.016(2) 0.017(2) 0.018(3) 0.006(2) 0.008(2) 0.0040(18)
C5 0.020(2) 0.012(2) 0.014(3) -0.0023(19) 0.009(2) -0.0002(18)
C10 0.019(2) 0.013(2) 0.017(3) -0.002(2) 0.010(2) -0.0011(18)
C17 0.017(2) 0.014(2) 0.014(3) 0.0013(19) 0.0074(19) -0.0035(18)
C11 0.020(2) 0.012(2) 0.019(3) 0.000(2) 0.011(2) -0.0011(18)
C16 0.020(2) 0.009(2) 0.020(3) 0.0005(19) 0.011(2) -0.0012(18)
C15 0.015(2) 0.018(2) 0.027(3) -0.002(2) 0.010(2) -0.0007(18)
C13 0.023(2) 0.013(2) 0.017(3) 0.003(2) 0.010(2) -0.0065(18)
C14 0.023(2) 0.017(2) 0.018(3) -0.003(2) 0.016(2) -0.0056(19)
C18 0.018(2) 0.015(2) 0.020(3) -0.001(2) 0.010(2) 0.0019(18)
C12 0.018(2) 0.015(2) 0.024(3) 0.001(2) 0.009(2) -0.0034(18)
C4 0.019(2) 0.011(2) 0.018(3) -0.0003(19) 0.008(2) -0.0003(18)
C9 0.022(2) 0.012(2) 0.022(3) 0.001(2) 0.010(2) 0.0011(18)
C6 0.020(2) 0.015(2) 0.024(3) 0.000(2) 0.007(2) -0.0012(19)
C1 0.026(2) 0.009(2) 0.018(3) -0.0014(19) 0.010(2) 0.0040(18)
C2 0.023(2) 0.020(2) 0.012(3) 0.000(2) 0.012(2) 0.0009(19)
C3 0.018(2) 0.016(2) 0.026(3) 0.001(2) 0.012(2) -0.0001(18)
C19 0.024(2) 0.009(2) 0.043(4) -0.004(2) 0.016(2) 0.0035(19)
C24 0.035(3) 0.021(3) 0.041(4) 0.000(2) 0.027(3) 0.002(2)
C20 0.034(3) 0.023(3) 0.048(4) -0.003(3) 0.012(3) -0.007(2)
C23 0.042(3) 0.034(3) 0.063(5) -0.004(3) 0.037(3) -0.007(3)
C22 0.041(4) 0.044(4) 0.081(6) 0.002(4) 0.028(4) -0.018(3)
C28 0.055(4) 0.053(4) 0.040(4) -0.002(3) 0.031(3) -0.009(3)
C21 0.044(4) 0.047(4) 0.055(5) -0.010(3) 0.001(3) -0.017(3)
C29 0.070(5) 0.053(4) 0.048(5) 0.006(3) 0.024(4) 0.027(4)
C25 0.055(4) 0.049(4) 0.032(4) 0.000(3) 0.002(3) -0.011(3)
N3 0.0163(19) 0.018(2) 0.029(3) 0.0030(18) 0.0115(18) -0.0014(16)
N4 0.020(2) 0.017(2) 0.033(3) 0.0071(18) 0.0187(19) 0.0042(16)
N5 0.024(2) 0.016(2) 0.029(3) 0.0014(18) 0.0091(19) -0.0074(16)
N1 0.022(2) 0.0130(19) 0.030(3) 0.0010(18) 0.0154(18) 0.0036(16)
N6 0.0190(19) 0.0119(19) 0.038(3) -0.0011(18) 0.0138(19) -0.0050(16)
N2 0.0168(19) 0.018(2) 0.038(3) 0.0028(19) 0.0124(19) 0.0044(16)
C55 0.020(2) 0.024(3) 0.038(4) 0.004(2) 0.018(2) 0.006(2)
C79 0.019(2) 0.017(2) 0.043(4) -0.002(2) 0.016(2) -0.0029(19)
C67 0.026(3) 0.010(2) 0.040(4) 0.007(2) 0.016(2) 0.0006(19)
C72 0.042(3) 0.023(3) 0.041(4) 0.012(3) 0.026(3) 0.002(2)
C60 0.019(2) 0.029(3) 0.046(4) -0.002(3) 0.020(2) 0.001(2)
C84 0.026(3) 0.020(3) 0.049(4) 0.001(3) 0.018(3) -0.001(2)
C43 0.019(2) 0.021(3) 0.048(4) 0.002(3) 0.016(2) -0.004(2)
C44 0.019(3) 0.029(3) 0.053(4) 0.010(3) 0.011(3) -0.003(2)
C68 0.030(3) 0.023(3) 0.038(4) 0.005(2) 0.016(3) 0.000(2)
C80 0.034(3) 0.028(3) 0.047(4) 0.001(3) 0.028(3) 0.000(2)
C69 0.043(3) 0.043(4) 0.053(5) 0.020(3) 0.004(3) 0.011(3)
C56 0.037(3) 0.038(3) 0.048(4) 0.013(3) 0.022(3) 0.014(3)
C48 0.045(3) 0.041(3) 0.044(4) -0.014(3) 0.021(3) -0.022(3)
C59 0.043(3) 0.038(4) 0.069(5) -0.013(4) 0.029(3) 0.008(3)
C76 0.050(4) 0.049(4) 0.037(4) -0.001(3) 0.029(3) 0.010(3)
C71 0.056(4) 0.044(4) 0.062(5) 0.013(3) 0.047(4) 0.021(3)
C83 0.027(3) 0.046(4) 0.077(6) 0.009(4) 0.015(3) 0.005(3)
C82 0.037(3) 0.053(4) 0.083(6) 0.006(4) 0.042(4) 0.013(3)
C73 0.046(3) 0.040(3) 0.032(4) -0.006(3) 0.005(3) 0.006(3)
C81 0.041(4) 0.049(4) 0.074(5) 0.002(4) 0.039(4) 0.002(3)
C45 0.036(3) 0.032(3) 0.088(6) 0.015(4) 0.027(4) -0.004(3)
C70 0.043(4) 0.054(4) 0.064(5) 0.024(4) 0.026(4) 0.032(3)
C57 0.065(4) 0.041(4) 0.065(5) 0.027(4) 0.031(4) 0.023(3)
C46 0.068(5) 0.032(4) 0.106(8) -0.007(5) 0.039(5) -0.018(3)
C58 0.064(4) 0.027(3) 0.086(6) 0.009(4) 0.039(4) 0.017(3)
C33 0.039(4) 0.060(4) 0.063(5) -0.004(4) 0.001(3) -0.011(3)
C35 0.033(3) 0.069(5) 0.088(6) 0.026(4) 0.035(4) -0.012(3)
C34 0.032(3) 0.061(5) 0.086(7) 0.009(4) 0.021(4) -0.016(3)
C47 0.086(6) 0.046(4) 0.072(6) -0.029(4) 0.032(5) -0.026(4)
C54 0.097(7) 0.156(11) 0.082(8) 0.036(7) -0.027(6) -0.038(7)
C52 0.090(6) 0.065(5) 0.039(4) -0.015(4) 0.028(4) -0.031(4)
C65 0.045(4) 0.061(4) 0.042(4) -0.001(3) 0.021(3) -0.009(3)
C78 0.064(4) 0.061(5) 0.072(6) -0.006(4) 0.035(4) -0.023(4)
C74 0.075(5) 0.057(4) 0.047(5) 0.014(4) 0.037(4) 0.008(4)
C77 0.093(6) 0.051(4) 0.039(4) 0.003(3) 0.028(4) -0.008(4)
C75 0.066(5) 0.090(6) 0.070(6) -0.022(5) 0.007(4) 0.004(4)
C90 0.060(4) 0.073(5) 0.060(5) -0.011(4) 0.023(4) -0.017(4)
C85 0.050(4) 0.062(4) 0.046(4) 0.009(3) 0.032(3) 0.000(3)
C89 0.108(7) 0.057(5) 0.070(6) 0.027(4) 0.031(5) 0.010(5)
C86 0.082(6) 0.072(6) 0.087(7) 0.029(5) 0.014(5) -0.012(5)
C88 0.029(3) 0.035(3) 0.054(4) 0.011(3) 0.004(3) -0.004(2)
C31 0.020(2) 0.022(3) 0.050(4) 0.005(3) 0.015(3) 0.002(2)
C32 0.024(3) 0.039(3) 0.042(4) 0.000(3) 0.013(3) -0.005(2)
C36 0.031(3) 0.043(3) 0.056(5) 0.011(3) 0.023(3) 0.001(3)
C40 0.054(4) 0.069(5) 0.051(5) 0.016(4) 0.030(4) -0.006(4)
C41 0.148(10) 0.122(9) 0.094(9) 0.060(7) -0.002(7) -0.038(8)
C42 0.121(9) 0.201(13) 0.074(8) -0.027(8) 0.049(7) 0.041(9)
C26 0.086(6) 0.067(5) 0.059(6) 0.011(4) -0.005(5) -0.010(4)
C27 0.084(5) 0.067(5) 0.054(5) -0.007(4) 0.026(4) -0.004(4)
C30 0.223(12) 0.041(4) 0.037(5) -0.001(4) 0.031(6) 0.014(6)
C64 0.030(3) 0.043(3) 0.034(4) -0.005(3) 0.008(3) 0.000(3)
C62 0.150(9) 0.085(7) 0.088(7) 0.025(6) 0.079(7) 0.025(6)
C63 0.126(9) 0.227(15) 0.056(7) -0.051(8) -0.031(6) 0.084(10)
C61 0.083(5) 0.058(4) 0.046(5) 0.021(4) 0.024(4) 0.031(4)
C7 0.019(2) 0.020(2) 0.018(3) 0.003(2) 0.008(2) -0.0024(19)
C50 0.129(8) 0.067(6) 0.076(7) 0.006(5) 0.049(6) -0.012(5)
C51 0.123(8) 0.086(7) 0.097(8) 0.046(6) -0.045(7) -0.008(6)
C49 0.057(4) 0.044(4) 0.056(5) 0.021(4) -0.002(4) -0.006(3)
C37 0.062(4) 0.065(5) 0.034(4) 0.001(3) 0.011(3) -0.029(4)
C38 0.084(5) 0.051(4) 0.057(5) 0.003(4) 0.009(4) -0.006(4)
C39 0.098(7) 0.161(11) 0.076(7) 0.020(7) 0.048(6) 0.043(7)
C92 0.075(5) 0.078(6) 0.063(6) -0.014(5) 0.035(5) -0.016(5)
C96 0.078(6) 0.092(7) 0.130(11) -0.016(7) 0.043(7) -0.009(5)
C97 0.092(7) 0.086(7) 0.085(7) 0.001(6) 0.028(6) -0.012(6)
C93 0.078(6) 0.109(7) 0.066(6) -0.008(6) 0.027(5) -0.010(5)
C94 0.095(7) 0.131(10) 0.059(6) -0.008(6) 0.023(6) -0.032(7)
C95 0.082(7) 0.112(9) 0.111(10) -0.020(8) 0.039(7) -0.027(6)
C53 0.207(14) 0.136(10) 0.087(8) -0.005(7) 0.101(9) 0.001(9)
C91 0.109(8) 0.120(9) 0.114(10) -0.021(7) 0.054(7) -0.009(7)
C87 0.148(10) 0.078(6) 0.067(7) 0.001(5) -0.004(6) -0.022(6)
C66 0.051(4) 0.071(5) 0.056(5) -0.008(4) 0.020(4) -0.006(4)

loop_
_atom_type_symbol
_atom_type_description
_atom_type_scat_dispersion_real
_atom_type_scat_dispersion_imag
_atom_type_scat_source
C C 0.0033 0.0016 'International Tables Vol C Tables 4.2.6.8 and 6.1.1.4'
H H 0.0000 0.0000 'International Tables Vol C Tables 4.2.6.8 and 6.1.1.4'
N N 0.0061 0.0033 'International Tables Vol C Tables 4.2.6.8 and 6.1.1.4'
Ge Ge 0.1547 1.8001 'International Tables Vol C Tables 4.2.6.8 and 6.1.1.4'

loop_
_geom_angle_atom_site_label_1
_geom_angle_atom_site_label_2
_geom_angle_atom_site_label_3
_geom_angle
N2 Ge1 N1 84.67(16)
N5 Ge3 N6 84.92(16)
N3 Ge2 N4 84.62(16)
N4 C8 C9 127.4(4)
N4 C8 C7 113.7(4)
C9 C8 C7 118.8(4)
C6 C5 C4 118.9(4)
C6 C5 C11 120.5(4)
C4 C5 C11 120.5(4)
C9 C10 C11 118.8(4)
C9 C10 C17 121.4(4)
C11 C10 C17 119.7(4)
C18 C17 C16 118.7(4)
C18 C17 C10 120.6(4)
C16 C17 C10 120.7(4)
C12 C11 C10 118.8(4)
C12 C11 C5 121.7(4)
C10 C11 C5 119.4(4)
C15 C16 C17 119.6(4)
C15 C16 C4 121.1(4)
C17 C16 C4 119.4(4)
C14 C15 C16 120.5(4)
C18 C13 C14 120.3(4)
C18 C13 N5 126.3(4)
C14 C13 N5 113.4(4)
C15 C14 N6 125.9(4)
C15 C14 C13 120.0(4)
N6 C14 C13 114.0(4)
C13 C18 C17 120.8(4)
C7 C12 C11 121.9(4)
C3 C4 C5 119.5(4)
C3 C4 C16 120.6(4)
C5 C4 C16 119.9(4)
C8 C9 C10 121.8(4)
C1 C6 C5 120.3(4)
C6 C1 C2 120.7(4)
C6 C1 N1 125.7(4)
C2 C1 N1 113.5(4)
C3 C2 C1 119.8(4)
C3 C2 N2 126.4(4)
C1 C2 N2 113.7(4)
C2 C3 C4 120.7(4)
C20 C19 C24 121.1(5)
C20 C19 N1 119.2(5)
C24 C19 N1 119.7(5)
C23 C24 C19 117.9(5)
C23 C24 C28 120.2(5)
C19 C24 C28 121.9(5)
C19 C20 C21 118.2(6)
C19 C20 C25 121.4(5)
C21 C20 C25 120.3(6)
C22 C23 C24 121.3(6)
C23 C22 C21 120.9(6)
C30 C28 C29 109.3(6)
C30 C28 C24 112.6(6)
C29 C28 C24 114.1(5)
C22 C21 C20 120.7(6)
C26 C25 C20 113.2(6)
C26 C25 C27 110.6(6)
C20 C25 C27 110.8(5)
C7 N3 C43 119.6(4)
C7 N3 Ge2 114.7(3)
C43 N3 Ge2 125.7(3)
C8 N4 C55 120.4(4)
C8 N4 Ge2 114.6(3)
C55 N4 Ge2 125.0(3)
C13 N5 C67 117.9(4)
C13 N5 Ge3 114.0(3)
C67 N5 Ge3 127.5(3)
C1 N1 C19 117.6(4)
C1 N1 Ge1 114.1(3)
C19 N1 Ge1 128.2(3)
C14 N6 C79 121.3(4)
C14 N6 Ge3 113.6(3)
C79 N6 Ge3 124.2(3)
C2 N2 C31 117.5(4)
C2 N2 Ge1 114.0(3)
C31 N2 Ge1 128.1(3)
C60 C55 C56 121.8(5)
C60 C55 N4 119.6(5)
C56 C55 N4 118.6(5)
C84 C79 C80 122.8(5)
C84 C79 N6 118.9(5)
C80 C79 N6 118.3(5)
C68 C67 C72 121.9(5)
C68 C67 N5 118.8(5)
C72 C67 N5 119.2(5)
C71 C72 C67 116.3(5)
C71 C72 C76 120.9(5)
C67 C72 C76 122.8(5)
C55 C60 C59 118.5(6)
C55 C60 C64 120.7(5)
C59 C60 C64 120.7(6)
C79 C84 C83 116.6(6)
C79 C84 C88 123.5(5)
C83 C84 C88 119.9(6)
C48 C43 C44 122.8(5)
C48 C43 N3 118.6(5)
C44 C43 N3 118.7(5)
C43 C44 C45 116.2(6)
C43 C44 C49 122.1(5)
C45 C44 C49 121.6(6)
C69 C68 C67 117.4(5)
C69 C68 C73 121.4(6)
C67 C68 C73 121.2(5)
C81 C80 C79 117.2(6)
C81 C80 C85 120.2(6)
C79 C80 C85 122.6(5)
C70 C69 C68 122.2(6)
C55 C56 C57 117.4(6)
C55 C56 C61 122.3(5)
C57 C56 C61 120.3(6)
C43 C48 C47 116.6(6)
C43 C48 C52 122.8(5)
C47 C48 C52 120.6(6)
C58 C59 C60 119.0(6)
C72 C76 C78 114.1(6)
C72 C76 C77 108.7(5)
C78 C76 C77 108.7(5)
C70 C71 C72 122.3(6)
C82 C83 C84 121.1(6)
C81 C82 C83 120.6(6)
C75 C73 C68 113.6(6)
C75 C73 C74 108.8(6)
C68 C73 C74 110.7(5)
C82 C81 C80 121.6(7)
C46 C45 C44 121.6(7)
C71 C70 C69 120.0(6)
C58 C57 C56 120.9(6)
C45 C46 C47 120.7(7)
C57 C58 C59 122.4(6)
C34 C33 C32 121.1(7)
C34 C35 C36 122.6(6)
C35 C34 C33 120.0(6)
C46 C47 C48 122.0(7)
C48 C52 C54 112.5(7)
C48 C52 C53 109.2(7)
C54 C52 C53 112.3(8)
C86 C85 C80 114.2(6)
C86 C85 C87 109.3(7)
C80 C85 C87 110.4(6)
C90 C88 C84 113.1(5)
C90 C88 C89 111.6(6)
C84 C88 C89 111.5(6)
C32 C31 C36 122.0(5)
C32 C31 N2 118.6(5)
C36 C31 N2 119.4(5)
C31 C32 C33 118.1(6)
C31 C32 C37 122.1(5)
C33 C32 C37 119.8(6)
C35 C36 C31 116.2(6)
C35 C36 C40 120.5(6)
C31 C36 C40 123.2(5)
C36 C40 C42 110.8(7)
C36 C40 C41 111.6(7)
C42 C40 C41 113.2(9)
C66 C64 C60 112.6(5)
C66 C64 C65 109.9(5)
C60 C64 C65 110.0(5)
C56 C61 C63 111.2(6)
C56 C61 C62 108.4(7)
C63 C61 C62 113.9(8)
C12 C7 N3 127.8(4)
C12 C7 C8 119.8(4)
N3 C7 C8 112.4(4)
C44 C49 C51 114.7(7)
C44 C49 C50 111.7(6)
C51 C49 C50 106.9(8)
C32 C37 C38 111.5(6)
C32 C37 C39 111.5(6)
C38 C37 C39 112.1(7)
C97 C92 C93 119.1(9)
C97 C92 C91 122.2(9)
C93 C92 C91 118.5(9)
C95 C96 C97 117.6(11)
C96 C97 C92 122.7(10)
C94 C93 C92 118.6(10)
C93 C94 C95 120.9(10)
C96 C95 C94 121.0(11)

loop_
_geom_bond_atom_site_label_1
_geom_bond_atom_site_label_2
_geom_bond_distance
Ge1 N2 1.866(4)
Ge1 N1 1.867(4)
Ge3 N5 1.863(4)
Ge3 N6 1.876(4)
Ge2 N3 1.860(4)
Ge2 N4 1.866(4)
C8 N4 1.374(6)
C8 C9 1.388(6)
C8 C7 1.425(6)
C5 C6 1.410(6)
C5 C4 1.415(6)
C5 C11 1.466(6)
C10 C9 1.401(6)
C10 C11 1.432(6)
C10 C17 1.458(6)
C17 C18 1.414(6)
C17 C16 1.419(6)
C11 C12 1.392(6)
C16 C15 1.404(6)
C16 C4 1.474(6)
C15 C14 1.390(6)
C13 C18 1.380(6)
C13 C14 1.399(6)
C13 N5 1.404(6)
C14 N6 1.395(6)
C12 C7 1.377(6)
C4 C3 1.409(6)
C6 C1 1.390(6)
C1 C2 1.394(6)
C1 N1 1.398(5)
C2 C3 1.383(6)
C2 N2 1.399(6)
C19 C20 1.390(8)
C19 C24 1.424(8)
C19 N1 1.432(6)
C24 C23 1.394(7)
C24 C28 1.518(9)
C20 C21 1.410(8)
C20 C25 1.527(9)
C23 C22 1.362(10)
C22 C21 1.375(10)
C28 C30 1.499(10)
C28 C29 1.505(9)
C25 C26 1.521(9)
C25 C27 1.530(10)
N3 C7 1.395(6)
N3 C43 1.450(6)
N4 C55 1.440(6)
N5 C67 1.447(6)
N6 C79 1.439(6)
N2 C31 1.447(6)
C55 C60 1.396(8)
C55 C56 1.400(8)
C79 C84 1.388(8)
C79 C80 1.416(8)
C67 C68 1.393(8)
C67 C72 1.419(8)
C72 C71 1.398(8)
C72 C76 1.494(9)
C60 C59 1.408(8)
C60 C64 1.526(8)
C84 C83 1.413(8)
C84 C88 1.511(9)
C43 C48 1.394(8)
C43 C44 1.395(8)
C44 C45 1.425(8)
C44 C49 1.472(10)
C68 C69 1.386(8)
C68 C73 1.528(8)
C80 C81 1.380(8)
C80 C85 1.517(9)
C69 C70 1.361(10)
C56 C57 1.402(8)
C56 C61 1.486(10)
C48 C47 1.404(9)
C48 C52 1.483(10)
C59 C58 1.374(10)
C76 C78 1.525(9)
C76 C77 1.562(9)
C71 C70 1.353(9)
C83 C82 1.374(10)
C82 C81 1.367(10)
C73 C75 1.505(9)
C73 C74 1.531(9)
C45 C46 1.340(11)
C57 C58 1.350(10)
C46 C47 1.353(11)
C33 C34 1.367(10)
C33 C32 1.394(8)
C35 C34 1.355(11)
C35 C36 1.392(9)
C54 C52 1.540(11)
C52 C53 1.570(12)
C65 C64 1.529(8)
C90 C88 1.487(9)
C85 C86 1.503(10)
C85 C87 1.542(11)
C89 C88 1.540(9)
C31 C32 1.381(8)
C31 C36 1.416(8)
C32 C37 1.514(9)
C36 C40 1.488(10)
C40 C42 1.512(12)
C40 C41 1.537(11)
C64 C66 1.523(9)
C62 C61 1.599(11)
C63 C61 1.531(12)
C50 C49 1.546(11)
C51 C49 1.519(10)
C37 C38 1.518(10)
C37 C39 1.550(12)
C92 C97 1.394(12)
C92 C93 1.409(12)
C92 C91 1.483(12)
C96 C95 1.382(15)
C96 C97 1.388(13)
C93 C94 1.387(13)
C94 C95 1.407(14)

loop_
_platon_squeeze_void_nr
_platon_squeeze_void_average_x
_platon_squeeze_void_average_y
_platon_squeeze_void_average_z
_platon_squeeze_void_volume
_platon_squeeze_void_count_electrons
_platon_squeeze_void_content
1 0.000 0.000 0.000 26 -1 ' '
2 -0.066 0.231 0.576 336 39 ' '
3 -0.066 0.270 0.076 335 39 ' '
4 0.000 0.500 0.500 26 -1 ' '
5 0.066 0.730 0.924 336 39 ' '
6 0.066 0.769 0.424 335 39 ' '
7 0.095 0.591 0.148 10 -1 ' '
8 0.095 0.909 0.648 11 -1 ' '
9 0.214 0.117 0.866 8 0 ' '
10 0.214 0.383 0.366 8 0 ' '
11 0.498 0.736 0.412 10 0 ' '
12 0.498 0.764 0.912 10 0 ' '
13 0.502 0.236 0.088 10 0 ' '
14 0.502 0.264 0.588 10 0 ' '
15 0.786 0.617 0.634 8 0 ' '
16 0.786 0.883 0.134 8 0 ' '
17 0.905 0.091 0.352 11 -1 ' '
18 0.905 0.409 0.852 11 -1 ' '
